data_4128941
loop_
_publ_author_name
'Niyas, M. A.'
'Ramakrishnan, Remya'
'Vijay, Vishnu'
'Sebastian, Ebin'
'Hariharan, Mahesh'

_publ_section_title
;
 Anomalous Halogen-Halogen Interaction Assists Radial Chromophoric
 Assembly.
;
_journal_issue 11
_journal_name_full 'Journal of the American Chemical Society'
_journal_page_first 4536
_journal_page_last 4540
_journal_paper_doi 10.1021/jacs.8b13754
_journal_volume 141
_journal_year 2019
_chemical_formula_moiety 'C24 H19 Br2 N O2'
_chemical_formula_sum 'C24 H19 Br2 N O2'
_chemical_formula_weight 513.22
_space_group_crystal_system trigonal
_space_group_IT_number 167
_space_group_name_Hall '-R 3 2"c'
_space_group_name_H-M_alt 'R -3 c :H'
_atom_sites_solution_hydrogens geom
_audit_creation_method SHELXL-2017/1
_cell_angle_alpha 90
_cell_angle_beta 90
_cell_angle_gamma 120
_cell_formula_units_Z 18
_cell_length_a 17.3148(8)
_cell_length_b 17.3148(8)
_cell_length_c 37.394(2)
_cell_measurement_reflns_used 3297
_cell_measurement_temperature 296(2)
_cell_measurement_theta_max 17.84
_cell_measurement_theta_min 2.35
_cell_volume 9708.8(8)
_computing_cell_refinement 'APEX3/SAINT (Bruker, 2016)'
_computing_data_collection 'APEX3 (Bruker, 2016)'
_computing_data_reduction 'SAINT/XPREP (Bruker, 2016)'
_computing_molecular_graphics 'ORTEP3 (Farrugia, 1997) and Mercury (Bruno et al., 2002)'
_computing_publication_material 'SHELXL-2014 (Sheldrick, 2014)'
_computing_structure_refinement 'SHELXL-2017/1 (Sheldrick, 2017)'
_computing_structure_solution 'SHELXT 2014/5 (Sheldrick, 2014)'
_diffrn_ambient_temperature 296(2)
_diffrn_detector_area_resol_mean 0
_diffrn_measured_fraction_theta_full 0.999
_diffrn_measured_fraction_theta_max 0.999
_diffrn_measurement_device_type 'Bruker KAPPA APEX-II CCD'
_diffrn_measurement_method '\f and \w scans'
_diffrn_radiation_type MoK\a
_diffrn_radiation_wavelength 0.71073
_diffrn_reflns_av_R_equivalents 0.1135
_diffrn_reflns_av_unetI/netI 0.0414
_diffrn_reflns_Laue_measured_fraction_full 0.999
_diffrn_reflns_Laue_measured_fraction_max 0.999
_diffrn_reflns_limit_h_max 18
_diffrn_reflns_limit_h_min -20
_diffrn_reflns_limit_k_max 20
_diffrn_reflns_limit_k_min -20
_diffrn_reflns_limit_l_max 44
_diffrn_reflns_limit_l_min -44
_diffrn_reflns_number 35597
_diffrn_reflns_point_group_measured_fraction_full 0.999
_diffrn_reflns_point_group_measured_fraction_max 0.999
_diffrn_reflns_theta_full 24.984
_diffrn_reflns_theta_max 24.984
_diffrn_reflns_theta_min 2.353
_diffrn_source 'sealed tube'
_exptl_absorpt_coefficient_mu 3.777
_exptl_absorpt_correction_T_max 0.805
_exptl_absorpt_correction_T_min 0.519
_exptl_absorpt_correction_type multi-scan
_exptl_absorpt_process_details 'SADABS (Bruker, 2016)'
_exptl_crystal_colour yellow
_exptl_crystal_density_diffrn 1.580
_exptl_crystal_density_meas 1.581
_exptl_crystal_density_method NONE
_exptl_crystal_description plate
_exptl_crystal_F_000 4608
_exptl_crystal_size_max 0.200
_exptl_crystal_size_mid 0.150
_exptl_crystal_size_min 0.060
_refine_diff_density_max 1.192
_refine_diff_density_min -1.073
_refine_diff_density_rms 0.083
_refine_ls_extinction_method none
_refine_ls_goodness_of_fit_ref 1.024
_refine_ls_hydrogen_treatment constr
_refine_ls_matrix_type full
_refine_ls_number_parameters 134
_refine_ls_number_reflns 1906
_refine_ls_number_restraints 0
_refine_ls_restrained_S_all 1.024
_refine_ls_R_factor_all 0.1329
_refine_ls_R_factor_gt 0.0685
_refine_ls_shift/su_max 0.000
_refine_ls_shift/su_mean 0.000
_refine_ls_structure_factor_coef Fsqd
_refine_ls_weighting_details 'w=1/[\s^2^(Fo^2^)+(0.0957P)^2^+109.0758P] where P=(Fo^2^+2Fc^2^)/3'
_refine_ls_weighting_scheme calc
_refine_ls_wR_factor_gt 0.1767
_refine_ls_wR_factor_ref 0.2334
_reflns_Friedel_coverage 0.000
_reflns_number_gt 1001
_reflns_number_total 1906
_reflns_threshold_expression 'I > 2\s(I)'
_cod_data_source_file ja8b13754_si_002.cif
_cod_data_source_block NIBr2
_cod_original_cell_volume 9708.9(11)
_cod_database_code 4128941
_shelx_shelxl_version_number 2017/1
_shelx_space_group_comment
;
The symmetry employed for this shelxl refinement is uniquely defined
by the following loop, which should always be used as a source of
symmetry information in preference to the above space-group names.
They are only intended as comments.
;
_shelx_estimated_absorpt_t_min 0.519
_shelx_estimated_absorpt_t_max 0.805

loop_
_space_group_symop_operation_xyz
'x, y, z'
'-y, x-y, z'
'-x+y, -x, z'
'x-y, -y, -z+1/2'
'-x, -x+y, -z+1/2'
'y, x, -z+1/2'
'x+2/3, y+1/3, z+1/3'
'-y+2/3, x-y+1/3, z+1/3'
'-x+y+2/3, -x+1/3, z+1/3'
'x-y+2/3, -y+1/3, -z+5/6'
'-x+2/3, -x+y+1/3, -z+5/6'
'y+2/3, x+1/3, -z+5/6'
'x+1/3, y+2/3, z+2/3'
'-y+1/3, x-y+2/3, z+2/3'
'-x+y+1/3, -x+2/3, z+2/3'
'x-y+1/3, -y+2/3, -z+7/6'
'-x+1/3, -x+y+2/3, -z+7/6'
'y+1/3, x+2/3, -z+7/6'
'-x, -y, -z'
'y, -x+y, -z'
'x-y, x, -z'
'-x+y, y, z-1/2'
'x, x-y, z-1/2'
'-y, -x, z-1/2'
'-x+2/3, -y+1/3, -z+1/3'
'y+2/3, -x+y+1/3, -z+1/3'
'x-y+2/3, x+1/3, -z+1/3'
'-x+y+2/3, y+1/3, z-1/6'
'x+2/3, x-y+1/3, z-1/6'
'-y+2/3, -x+1/3, z-1/6'
'-x+1/3, -y+2/3, -z+2/3'
'y+1/3, -x+y+2/3, -z+2/3'
'x-y+1/3, x+2/3, -z+2/3'
'-x+y+1/3, y+2/3, z+1/6'
'x+1/3, x-y+2/3, z+1/6'
'-y+1/3, -x+2/3, z+1/6'

loop_
_atom_site_label
_atom_site_type_symbol
_atom_site_fract_x
_atom_site_fract_y
_atom_site_fract_z
_atom_site_U_iso_or_equiv
_atom_site_adp_type
_atom_site_occupancy
_atom_site_site_symmetry_order
_atom_site_calc_flag
_atom_site_refinement_flags_posn
_atom_site_refinement_flags_adp
_atom_site_refinement_flags_occupancy
C1 C 0.666667 1.0877(7) 0.583333 0.099(5) Uani 1 2 d S T P
H1 H 0.666667 1.141412 0.583332 0.119 Uiso 1 2 calc R U P
C2 C 0.5891(7) 1.0096(6) 0.5895(3) 0.087(3) Uani 1 1 d . . .
H2 H 0.536980 1.011139 0.593841 0.104 Uiso 1 1 calc R U .
C3 C 0.5862(6) 0.9285(5) 0.5896(2) 0.071(2) Uani 1 1 d . . .
C4 C 0.666667 0.9301(5) 0.583333 0.061(3) Uani 1 2 d S T P
C5 C 0.5008(6) 0.8427(6) 0.5967(3) 0.081(3) Uani 1 1 d . . .
C6 C 0.4631(10) 0.8433(9) 0.6325(4) 0.156(6) Uani 1 1 d . . .
H6A H 0.507125 0.856076 0.650592 0.234 Uiso 1 1 calc R U .
H6B H 0.446040 0.888269 0.632881 0.234 Uiso 1 1 calc R U .
H6C H 0.411663 0.786034 0.636974 0.234 Uiso 1 1 calc R U .
C7 C 0.4337(8) 0.8231(9) 0.5682(4) 0.164(6) Uani 1 1 d . . .
H7A H 0.458914 0.822968 0.545383 0.246 Uiso 1 1 calc R U .
H7B H 0.382176 0.765753 0.572484 0.246 Uiso 1 1 calc R U .
H7C H 0.416553 0.867988 0.568390 0.246 Uiso 1 1 calc R U .
C8 C 0.6850(5) 0.8184(5) 0.6151(2) 0.063(2) Uani 1 1 d . . .
C9 C 0.6848(5) 0.7336(5) 0.6151(2) 0.0595(19) Uani 1 1 d . . .
C10 C 0.666667 0.6829(6) 0.583333 0.058(3) Uani 1 2 d S T P
C11 C 0.666667 0.5994(6) 0.583333 0.069(3) Uani 1 2 d S T P
C12 C 0.6822(5) 0.5726(6) 0.6171(3) 0.077(3) Uani 1 1 d . . .
C13 C 0.7012(6) 0.6238(6) 0.6467(3) 0.087(3) Uani 1 1 d . . .
H13 H 0.712894 0.603925 0.667999 0.104 Uiso 1 1 calc R U .
C14 C 0.7039(6) 0.7050(6) 0.6461(2) 0.074(2) Uani 1 1 d . . .
H14 H 0.718552 0.739718 0.666674 0.089 Uiso 1 1 calc R U .
N1 N 0.666667 0.8468(4) 0.583333 0.058(2) Uani 1 2 d S T P
O1 O 0.7003(5) 0.8631(4) 0.64208(15) 0.094(2) Uani 1 1 d . . .
Br1 Br 0.67196(9) 0.46042(8) 0.62587(4) 0.1309(7) Uani 1 1 d . . .

loop_
_atom_site_aniso_label
_atom_site_aniso_U_11
_atom_site_aniso_U_22
_atom_site_aniso_U_33
_atom_site_aniso_U_23
_atom_site_aniso_U_13
_atom_site_aniso_U_12
C1 0.136(14) 0.063(5) 0.122(12) 0.008(5) 0.016(10) 0.068(7)
C2 0.103(7) 0.074(6) 0.113(7) 0.008(5) 0.012(6) 0.066(6)
C3 0.088(6) 0.060(5) 0.088(6) 0.005(4) 0.006(5) 0.054(5)
C4 0.072(7) 0.041(4) 0.079(7) 0.003(3) 0.006(6) 0.036(4)
C5 0.075(6) 0.075(6) 0.104(7) 0.014(5) 0.017(5) 0.046(5)
C6 0.150(12) 0.118(11) 0.156(12) 0.025(9) 0.051(10) 0.034(9)
C7 0.092(9) 0.140(11) 0.185(13) 0.059(10) -0.020(9) 0.002(8)
C8 0.067(5) 0.047(4) 0.080(5) 0.001(4) 0.006(4) 0.032(4)
C9 0.061(5) 0.044(4) 0.077(5) 0.013(4) 0.016(4) 0.029(4)
C10 0.044(5) 0.043(4) 0.089(8) 0.007(3) 0.015(5) 0.022(3)
C11 0.054(6) 0.045(4) 0.112(10) 0.014(3) 0.028(6) 0.027(3)
C12 0.060(5) 0.057(5) 0.124(8) 0.030(5) 0.025(5) 0.037(4)
C13 0.094(7) 0.072(6) 0.107(7) 0.028(6) 0.021(6) 0.051(6)
C14 0.084(6) 0.065(5) 0.076(6) 0.014(4) 0.008(5) 0.039(5)
N1 0.064(5) 0.043(3) 0.072(6) 0.005(2) 0.010(4) 0.032(3)
O1 0.145(6) 0.072(4) 0.076(4) -0.009(3) -0.007(4) 0.063(4)
Br1 0.1647(13) 0.0776(8) 0.1815(15) 0.0423(7) 0.0323(9) 0.0839(8)

loop_
_atom_type_symbol
_atom_type_description
_atom_type_scat_dispersion_real
_atom_type_scat_dispersion_imag
_atom_type_scat_source
C C 0.0033 0.0016 'International Tables Vol C Tables 4.2.6.8 and 6.1.1.4'
H H 0.0000 0.0000 'International Tables Vol C Tables 4.2.6.8 and 6.1.1.4'
N N 0.0061 0.0033 'International Tables Vol C Tables 4.2.6.8 and 6.1.1.4'
O O 0.0106 0.0060 'International Tables Vol C Tables 4.2.6.8 and 6.1.1.4'
Br Br -0.2901 2.4595 'International Tables Vol C Tables 4.2.6.8 and 6.1.1.4'

loop_
_geom_angle_atom_site_label_1
_geom_angle_atom_site_label_2
_geom_angle_atom_site_label_3
_geom_angle
_geom_angle_site_symmetry_1
_geom_angle_site_symmetry_3
C2 C1 C2 120.3(12) . 17_655
C2 C1 H1 119.9 . .
C2 C1 H1 119.9 17_655 .
C1 C2 C3 121.6(9) . .
C1 C2 H2 119.2 . .
C3 C2 H2 119.2 . .
C2 C3 C4 116.8(8) . .
C2 C3 C5 121.4(8) . .
C4 C3 C5 121.8(7) . .
C3 C4 C3 122.9(9) 17_655 .
C3 C4 N1 118.5(5) 17_655 .
C3 C4 N1 118.5(5) . .
C7 C5 C6 110.4(11) . .
C7 C5 C3 111.7(8) . .
C6 C5 C3 111.7(9) . .
C5 C6 H6A 109.5 . .
C5 C6 H6B 109.5 . .
H6A C6 H6B 109.5 . .
C5 C6 H6C 109.5 . .
H6A C6 H6C 109.5 . .
H6B C6 H6C 109.5 . .
C5 C7 H7A 109.5 . .
C5 C7 H7B 109.5 . .
H7A C7 H7B 109.5 . .
C5 C7 H7C 109.5 . .
H7A C7 H7C 109.5 . .
H7B C7 H7C 109.5 . .
O1 C8 N1 120.1(7) . .
O1 C8 C9 121.8(8) . .
N1 C8 C9 118.1(8) . .
C14 C9 C10 120.4(7) . .
C14 C9 C8 119.0(8) . .
C10 C9 C8 120.6(7) . .
C9 C10 C9 118.8(9) . 17_655
C9 C10 C11 120.6(4) . .
C9 C10 C11 120.6(4) 17_655 .
C12 C11 C12 130.1(11) . 17_655
C12 C11 C10 114.9(6) . .
C12 C11 C10 114.9(6) 17_655 .
C13 C12 C11 122.6(8) . .
C13 C12 Br1 113.6(7) . .
C11 C12 Br1 123.7(8) . .
C12 C13 C14 121.9(9) . .
C12 C13 H13 119.1 . .
C14 C13 H13 119.1 . .
C9 C14 C13 119.4(9) . .
C9 C14 H14 120.3 . .
C13 C14 H14 120.3 . .
C8 N1 C8 123.8(9) . 17_655
C8 N1 C4 118.1(4) . .
C8 N1 C4 118.1(4) 17_655 .

loop_
_geom_bond_atom_site_label_1
_geom_bond_atom_site_label_2
_geom_bond_distance
_geom_bond_site_symmetry_2
C1 C2 1.368(11) .
C1 C2 1.368(11) 17_655
C1 H1 0.9300 .
C2 C3 1.380(10) .
C2 H2 0.9300 .
C3 C4 1.399(9) .
C3 C5 1.505(12) .
C4 N1 1.442(12) .
C5 C7 1.486(14) .
C5 C6 1.491(15) .
C6 H6A 0.9600 .
C6 H6B 0.9600 .
C6 H6C 0.9600 .
C7 H7A 0.9600 .
C7 H7B 0.9600 .
C7 H7C 0.9600 .
C8 O1 1.216(9) .
C8 N1 1.384(9) .
C8 C9 1.466(10) .
C9 C14 1.364(11) .
C9 C10 1.418(9) .
C10 C11 1.446(14) .
C11 C12 1.417(10) .
C11 C12 1.417(10) 17_655
C12 C13 1.350(13) .
C12 Br1 1.889(8) .
C13 C14 1.383(12) .
C13 H13 0.9300 .
C14 H14 0.9300 .

loop_
_geom_torsion_atom_site_label_1
_geom_torsion_atom_site_label_2
_geom_torsion_atom_site_label_3
_geom_torsion_atom_site_label_4
_geom_torsion
_geom_torsion_site_symmetry_1
_geom_torsion_site_symmetry_4
C2 C1 C2 C3 -0.3(7) 17_655 .
C1 C2 C3 C4 0.6(12) . .
C1 C2 C3 C5 179.6(8) . .
C2 C3 C4 C3 -0.3(6) . 17_655
C5 C3 C4 C3 -179.3(9) . 17_655
C2 C3 C4 N1 179.7(6) . .
C5 C3 C4 N1 0.7(9) . .
C2 C3 C5 C7 65.0(13) . .
C4 C3 C5 C7 -116.1(11) . .
C2 C3 C5 C6 -59.2(13) . .
C4 C3 C5 C6 119.7(10) . .
O1 C8 C9 C14 -1.1(12) . .
N1 C8 C9 C14 179.2(6) . .
O1 C8 C9 C10 180.0(7) . .
N1 C8 C9 C10 0.2(10) . .
C14 C9 C10 C9 -179.0(8) . 17_655
C8 C9 C10 C9 -0.1(5) . 17_655
C14 C9 C10 C11 1.0(8) . .
C8 C9 C10 C11 179.9(5) . .
C9 C10 C11 C12 2.5(5) . .
C9 C10 C11 C12 -177.5(5) 17_655 .
C9 C10 C11 C12 -177.5(5) . 17_655
C9 C10 C11 C12 2.5(5) 17_655 17_655
C12 C11 C12 C13 175.9(9) 17_655 .
C10 C11 C12 C13 -4.1(9) . .
C12 C11 C12 Br1 -7.7(4) 17_655 .
C10 C11 C12 Br1 172.3(4) . .
C11 C12 C13 C14 2.2(13) . .
Br1 C12 C13 C14 -174.5(7) . .
C10 C9 C14 C13 -3.0(12) . .
C8 C9 C14 C13 178.0(8) . .
C12 C13 C14 C9 1.5(14) . .
O1 C8 N1 C8 -179.9(9) . 17_655
C9 C8 N1 C8 -0.1(5) . 17_655
O1 C8 N1 C4 0.2(9) . .
C9 C8 N1 C4 179.9(5) . .
C3 C4 N1 C8 88.0(5) 17_655 .
C3 C4 N1 C8 -92.0(5) . .
C3 C4 N1 C8 -92.0(5) 17_655 17_655
C3 C4 N1 C8 88.0(5) . 17_655
